data_7709966
loop_
_publ_author_name
'Jia, Xiaodi'
'Zheng, Yongshen'
'Cheng, Puxin'
'Han, Xiao'
'Xu, Liang'
'Xu, Jialiang'

_publ_section_title
;
 Methylpiperazine Based 0D Chiral Hybrid Lead Halides for Second Harmonic
 Generation
;
_journal_name_full 'Dalton Transactions'
_journal_paper_doi 10.1039/D2DT00557C
_journal_year 2022
_chemical_absolute_configuration rm
_chemical_formula_moiety 'I6 Pb, 2(C5 H14 N2)'
_chemical_formula_sum 'C10 H28 I6 N4 Pb'
_chemical_formula_weight 1172.95
_chemical_name_systematic C5H14N2Pb0.5I3
_space_group_crystal_system orthorhombic
_space_group_IT_number 18
_space_group_name_Hall 'P 2 2ab'
_space_group_name_H-M_alt 'P 21 21 2'
_atom_sites_solution_hydrogens geom
_atom_sites_solution_primary dual
_audit_creation_date 2022-03-25
_audit_creation_method
;
Olex2 1.2
(compiled 2018.05.29 svn.r3508 for OlexSys, GUI svn.r5506)
;
_audit_update_record
;
2022-03-27 deposited with the CCDC.	2022-04-11 downloaded from the CCDC.
;
_cell_angle_alpha 90
_cell_angle_beta 90
_cell_angle_gamma 90
_cell_formula_units_Z 2
_cell_length_a 14.6421(5)
_cell_length_b 10.2354(3)
_cell_length_c 8.7575(2)
_cell_measurement_reflns_used 8993
_cell_measurement_temperature 150.00(10)
_cell_measurement_theta_max 31.2590
_cell_measurement_theta_min 3.9400
_cell_volume 1312.47(7)
_computing_cell_refinement 'CrysAlisPro 1.171.40.84a (Rigaku OD, 2020)'
_computing_data_collection 'CrysAlisPro 1.171.40.84a (Rigaku OD, 2020)'
_computing_data_reduction 'CrysAlisPro 1.171.40.84a (Rigaku OD, 2020)'
_computing_molecular_graphics 'Olex2 (Dolomanov et al., 2009)'
_computing_publication_material 'Olex2 (Dolomanov et al., 2009)'
_computing_structure_refinement 'ShelXL (Sheldrick, 2015)'
_computing_structure_solution 'ShelXT (Sheldrick, 2015)'
_diffrn_ambient_environment N~2~
_diffrn_ambient_temperature 150.00(10)
_diffrn_detector 'Hybrid Pixel Array Detector'
_diffrn_detector_area_resol_mean 10.0000
_diffrn_measured_fraction_theta_full 0.994
_diffrn_measured_fraction_theta_max 0.928
_diffrn_measurement_details
;
List of Runs (angles in degrees, time in seconds):

  # Type    Start    End  Width  t~exp~   \w     \q     \k     \f   Frames
#--------------------------------------------------------------------------
  1  \w      4.00  29.00   0.50    0.63    --   -0.30  16.00-110.00   50
  2  \w    -54.00 -29.00   0.50    0.63    --   -0.30 -16.00  80.00   50
  3  \w    -40.00  33.00   0.50    0.63    --   -0.30 -82.00-120.00  146
  4  \w    -25.00  40.00   0.50    0.63    --   -0.30  77.00  60.00  130
  5  \w    -20.00   5.00   0.50    0.63    --   -0.30 -82.00-150.00   50
  6  \w      3.00  33.00   0.50    0.63    --   -0.30 -82.00 120.00   60
;
_diffrn_measurement_device 'four-circle diffractometer'
_diffrn_measurement_device_type 'XtaLAB AFC12 (RINC): Kappa single'
_diffrn_measurement_method '\w scans'
_diffrn_orient_matrix_type 'CrysAlisPro convention (1999,Acta A55,543-557)'
_diffrn_orient_matrix_UB_11 0.0059628000
_diffrn_orient_matrix_UB_12 -0.0672602000
_diffrn_orient_matrix_UB_13 -0.0165519000
_diffrn_orient_matrix_UB_21 -0.0479297000
_diffrn_orient_matrix_UB_22 -0.0095600000
_diffrn_orient_matrix_UB_23 0.0044822000
_diffrn_orient_matrix_UB_31 -0.0039582000
_diffrn_orient_matrix_UB_32 0.0135338000
_diffrn_orient_matrix_UB_33 -0.0791579000
_diffrn_radiation_monochromator mirror
_diffrn_radiation_probe x-ray
_diffrn_radiation_type MoK\a
_diffrn_radiation_wavelength 0.71073
_diffrn_reflns_av_R_equivalents 0.0538
_diffrn_reflns_av_unetI/netI 0.0491
_diffrn_reflns_Laue_measured_fraction_full 0.994
_diffrn_reflns_Laue_measured_fraction_max 0.928
_diffrn_reflns_limit_h_max 20
_diffrn_reflns_limit_h_min -19
_diffrn_reflns_limit_k_max 14
_diffrn_reflns_limit_k_min -14
_diffrn_reflns_limit_l_max 12
_diffrn_reflns_limit_l_min -10
_diffrn_reflns_number 13270
_diffrn_reflns_point_group_measured_fraction_full 0.996
_diffrn_reflns_point_group_measured_fraction_max 0.900
_diffrn_reflns_theta_full 25.242
_diffrn_reflns_theta_max 30.892
_diffrn_reflns_theta_min 3.982
_diffrn_source 'Rotating-anode X-ray tube (dual wavelength)'
_diffrn_source_type 'Rigaku (Mo) X-ray DW Source'
_exptl_absorpt_coefficient_mu 13.485
_exptl_absorpt_correction_T_max 1.00000
_exptl_absorpt_correction_T_min 0.12849
_exptl_absorpt_correction_type multi-scan
_exptl_absorpt_process_details
;
CrysAlisPro 1.171.40.84a (Rigaku Oxford Diffraction, 2020)
Empirical absorption correction using spherical harmonics,
implemented in SCALE3 ABSPACK scaling algorithm.
;
_exptl_crystal_colour 'clear light colourless'
_exptl_crystal_colour_lustre clear
_exptl_crystal_colour_modifier light
_exptl_crystal_colour_primary colourless
_exptl_crystal_density_diffrn 2.968
_exptl_crystal_description plank
_exptl_crystal_F_000 1032
_exptl_crystal_size_max 0.5
_exptl_crystal_size_mid 0.1
_exptl_crystal_size_min 0.03
_refine_diff_density_max 1.118
_refine_diff_density_min -1.754
_refine_diff_density_rms 0.246
_refine_ls_abs_structure_details
;
 Flack x determined using 1387 quotients [(I+)-(I-)]/[(I+)+(I-)]
 (Parsons, Flack and Wagner, Acta Cryst. B69 (2013) 249-259).
;
_refine_ls_abs_structure_Flack 0.003(4)
_refine_ls_extinction_method none
_refine_ls_goodness_of_fit_ref 1.077
_refine_ls_hydrogen_treatment constr
_refine_ls_matrix_type full
_refine_ls_number_parameters 97
_refine_ls_number_reflns 3742
_refine_ls_number_restraints 0
_refine_ls_restrained_S_all 1.077
_refine_ls_R_factor_all 0.0298
_refine_ls_R_factor_gt 0.0280
_refine_ls_shift/su_max 0.001
_refine_ls_shift/su_mean 0.000
_refine_ls_structure_factor_coef Fsqd
_refine_ls_weighting_details 'w=1/[\s^2^(Fo^2^)+(0.0231P)^2^] where P=(Fo^2^+2Fc^2^)/3'
_refine_ls_weighting_scheme calc
_refine_ls_wR_factor_gt 0.0642
_refine_ls_wR_factor_ref 0.0648
_reflns_Friedel_coverage 0.699
_reflns_Friedel_fraction_full 0.999
_reflns_Friedel_fraction_max 0.861
_reflns_number_gt 3558
_reflns_number_total 3742
_reflns_threshold_expression 'I > 2\s(I)'
_cod_data_source_file d2dt00557c2.cif
_cod_data_source_block r-2-i
_cod_database_code 7709966
_shelx_shelxl_version_number 2014/7
_shelx_space_group_comment
;
The symmetry employed for this shelxl refinement is uniquely defined
by the following loop, which should always be used as a source of
symmetry information in preference to the above space-group names.
They are only intended as comments.
;
_shelx_estimated_absorpt_t_max 0.688
_shelx_estimated_absorpt_t_min 0.057
_reflns_odcompleteness_completeness 99.28
_reflns_odcompleteness_iscentric 1
_reflns_odcompleteness_theta 25.07
_olex2_refinement_description
;
1. Fixed Uiso
 At 1.2 times of:
  All C(H) groups, All C(H,H) groups, All N(H,H) groups
 At 1.5 times of:
  All C(H,H,H) groups
2.a Ternary CH refined with riding coordinates:
 C1(H1)
2.b Secondary CH2 refined with riding coordinates:
 N1(H1A,H1B), C4(H4A,H4B), N2(H2A,H2B), C2(H2C,H2D), C3(H3A,H3B)
2.c Idealised Me refined as rotating group:
 C5(H5A,H5B,H5C)
;
_olex2_submission_special_instructions 'No special instructions were received'
_oxdiff_exptl_absorpt_empirical_details
;
Empirical correction (ABSPACK) includes:
- Absorption correction using spherical harmonics
- Frame scaling
;
_oxdiff_exptl_absorpt_empirical_full_max 4.100
_oxdiff_exptl_absorpt_empirical_full_min 0.360

loop_
_space_group_symop_operation_xyz
'x, y, z'
'-x, -y, z'
'-x+1/2, y+1/2, -z'
'x+1/2, -y+1/2, -z'

loop_
_atom_site_label
_atom_site_type_symbol
_atom_site_fract_x
_atom_site_fract_y
_atom_site_fract_z
_atom_site_U_iso_or_equiv
_atom_site_adp_type
_atom_site_occupancy
_atom_site_site_symmetry_order
_atom_site_calc_flag
_atom_site_refinement_flags_posn
_atom_site_refinement_flags_adp
_atom_site_refinement_flags_occupancy
_atom_site_disorder_assembly
_atom_site_disorder_group
Pb1 Pb 0.5000 0.5000 0.68746(4) 0.01675(9) Uani 1 2 d S T P . .
I1 I 0.55619(4) 0.27637(5) 0.93236(6) 0.01943(12) Uani 1 1 d . . . . .
I3 I 0.55396(4) 0.31353(5) 0.40954(6) 0.01862(11) Uani 1 1 d . . . . .
I2 I 0.71164(4) 0.58546(5) 0.73823(6) 0.02053(12) Uani 1 1 d . . . . .
N1 N 0.7088(5) 0.1531(6) 0.6526(8) 0.0184(13) Uani 1 1 d . . . . .
H1A H 0.6890 0.1713 0.5589 0.022 Uiso 1 1 calc R . . . .
H1B H 0.6682 0.1847 0.7187 0.022 Uiso 1 1 calc R . . . .
C1 C 0.7146(6) 0.0064(8) 0.6715(9) 0.0206(15) Uani 1 1 d . . . . .
H1 H 0.7564 -0.0298 0.5948 0.025 Uiso 1 1 calc R . . . .
C4 C 0.7984(6) 0.2187(8) 0.6778(10) 0.0215(15) Uani 1 1 d . . . . .
H4A H 0.7914 0.3124 0.6658 0.026 Uiso 1 1 calc R . . . .
H4B H 0.8421 0.1885 0.6024 0.026 Uiso 1 1 calc R . . . .
N2 N 0.8399(6) 0.0457(8) 0.8571(9) 0.0265(16) Uani 1 1 d . . . . .
H2A H 0.8592 0.0287 0.9514 0.032 Uiso 1 1 calc R . . . .
H2B H 0.8812 0.0140 0.7923 0.032 Uiso 1 1 calc R . . . .
C2 C 0.7517(6) -0.0218(9) 0.8316(10) 0.0251(18) Uani 1 1 d . . . . .
H2C H 0.7078 0.0071 0.9073 0.030 Uiso 1 1 calc R . . . .
H2D H 0.7601 -0.1153 0.8439 0.030 Uiso 1 1 calc R . . . .
C3 C 0.8336(6) 0.1888(8) 0.8366(9) 0.0224(16) Uani 1 1 d . . . . .
H3A H 0.8934 0.2280 0.8504 0.027 Uiso 1 1 calc R . . . .
H3B H 0.7926 0.2254 0.9123 0.027 Uiso 1 1 calc R . . . .
C5 C 0.6209(7) -0.0506(10) 0.6496(12) 0.031(2) Uani 1 1 d . . . . .
H5A H 0.5794 -0.0117 0.7212 0.047 Uiso 1 1 calc GR . . . .
H5B H 0.6231 -0.1433 0.6662 0.047 Uiso 1 1 calc GR . . . .
H5C H 0.6004 -0.0334 0.5475 0.047 Uiso 1 1 calc GR . . . .

loop_
_atom_site_aniso_label
_atom_site_aniso_U_11
_atom_site_aniso_U_22
_atom_site_aniso_U_33
_atom_site_aniso_U_23
_atom_site_aniso_U_13
_atom_site_aniso_U_12
Pb1 0.01836(19) 0.01978(18) 0.01211(17) 0.000 0.000 0.00060(15)
I1 0.0227(3) 0.0205(2) 0.0151(2) 0.00082(18) 0.00194(19) 0.00045(18)
I3 0.0193(2) 0.0216(2) 0.0150(2) -0.00154(18) -0.00079(18) 0.00225(19)
I2 0.0245(3) 0.0227(2) 0.0144(2) 0.00011(19) 0.00174(19) -0.0043(2)
N1 0.019(3) 0.017(3) 0.019(3) 0.002(2) -0.003(3) 0.001(2)
C1 0.022(4) 0.019(3) 0.021(3) -0.001(3) -0.005(3) 0.009(3)
C4 0.020(4) 0.021(4) 0.023(4) 0.001(3) -0.002(3) -0.003(3)
N2 0.028(4) 0.030(4) 0.021(3) 0.001(3) -0.004(3) 0.011(3)
C2 0.031(5) 0.025(4) 0.019(4) 0.005(3) 0.001(3) 0.003(3)
C3 0.023(4) 0.023(4) 0.021(4) -0.003(3) 0.000(3) -0.002(3)
C5 0.031(5) 0.028(4) 0.034(5) -0.003(4) 0.000(4) -0.002(4)

loop_
_atom_type_symbol
_atom_type_description
_atom_type_scat_dispersion_real
_atom_type_scat_dispersion_imag
_atom_type_scat_source
C C 0.0033 0.0016 'International Tables Vol C Tables 4.2.6.8 and 6.1.1.4'
H H 0.0000 0.0000 'International Tables Vol C Tables 4.2.6.8 and 6.1.1.4'
I I -0.4742 1.8119 'International Tables Vol C Tables 4.2.6.8 and 6.1.1.4'
N N 0.0061 0.0033 'International Tables Vol C Tables 4.2.6.8 and 6.1.1.4'
Pb Pb -3.3944 10.1111 'International Tables Vol C Tables 4.2.6.8 and 6.1.1.4'

loop_
_geom_angle_atom_site_label_1
_geom_angle_atom_site_label_2
_geom_angle_atom_site_label_3
_geom_angle
_geom_angle_site_symmetry_1
_geom_angle_site_symmetry_3
_geom_angle_publ_flag
I1 Pb1 I1 97.19(2) . 2_665 ?
I1 Pb1 I2 81.814(14) 2_665 2_665 ?
I1 Pb1 I2 81.814(14) . . ?
I1 Pb1 I2 87.791(15) . 2_665 ?
I1 Pb1 I2 87.791(15) 2_665 . ?
I3 Pb1 I1 91.114(13) . . ?
I3 Pb1 I1 91.114(13) 2_665 2_665 ?
I3 Pb1 I1 171.512(15) 2_665 . ?
I3 Pb1 I1 171.512(15) . 2_665 ?
I3 Pb1 I3 80.64(2) . 2_665 ?
I3 Pb1 I2 100.332(14) 2_665 . ?
I3 Pb1 I2 100.331(14) . 2_665 ?
I3 Pb1 I2 91.676(14) . . ?
I3 Pb1 I2 91.675(14) 2_665 2_665 ?
I2 Pb1 I2 164.28(2) 2_665 . ?
H1A N1 H1B 107.9 . . ?
C1 N1 H1A 109.1 . . ?
C1 N1 H1B 109.1 . . ?
C4 N1 H1A 109.1 . . ?
C4 N1 H1B 109.1 . . ?
C4 N1 C1 112.4(7) . . ?
N1 C1 H1 109.6 . . ?
N1 C1 C2 107.9(7) . . ?
C2 C1 H1 109.6 . . ?
C5 C1 N1 108.6(7) . . ?
C5 C1 H1 109.6 . . ?
C5 C1 C2 111.5(8) . . ?
N1 C4 H4A 109.6 . . ?
N1 C4 H4B 109.6 . . ?
N1 C4 C3 110.1(7) . . ?
H4A C4 H4B 108.1 . . ?
C3 C4 H4A 109.6 . . ?
C3 C4 H4B 109.6 . . ?
H2A N2 H2B 107.8 . . ?
C2 N2 H2A 109.0 . . ?
C2 N2 H2B 109.0 . . ?
C3 N2 H2A 109.0 . . ?
C3 N2 H2B 109.0 . . ?
C3 N2 C2 112.9(7) . . ?
C1 C2 H2C 109.4 . . ?
C1 C2 H2D 109.4 . . ?
N2 C2 C1 111.0(7) . . ?
N2 C2 H2C 109.4 . . ?
N2 C2 H2D 109.4 . . ?
H2C C2 H2D 108.0 . . ?
C4 C3 H3A 109.8 . . ?
C4 C3 H3B 109.8 . . ?
N2 C3 C4 109.5(7) . . ?
N2 C3 H3A 109.8 . . ?
N2 C3 H3B 109.8 . . ?
H3A C3 H3B 108.2 . . ?
C1 C5 H5A 109.5 . . ?
C1 C5 H5B 109.5 . . ?
C1 C5 H5C 109.5 . . ?
H5A C5 H5B 109.5 . . ?
H5A C5 H5C 109.5 . . ?
H5B C5 H5C 109.5 . . ?

loop_
_geom_bond_atom_site_label_1
_geom_bond_atom_site_label_2
_geom_bond_distance
_geom_bond_site_symmetry_2
_geom_bond_publ_flag
Pb1 I1 3.2429(6) . ?
Pb1 I1 3.2429(6) 2_665 ?
Pb1 I3 3.1923(6) . ?
Pb1 I3 3.1923(6) 2_665 ?
Pb1 I2 3.2506(6) . ?
Pb1 I2 3.2505(6) 2_665 ?
N1 H1A 0.8900 . ?
N1 H1B 0.8900 . ?
N1 C1 1.513(10) . ?
N1 C4 1.491(10) . ?
C1 H1 0.9800 . ?
C1 C2 1.531(11) . ?
C1 C5 1.504(13) . ?
C4 H4A 0.9700 . ?
C4 H4B 0.9700 . ?
C4 C3 1.514(11) . ?
N2 H2A 0.8900 . ?
N2 H2B 0.8900 . ?
N2 C2 1.482(12) . ?
N2 C3 1.479(11) . ?
C2 H2C 0.9700 . ?
C2 H2D 0.9700 . ?
C3 H3A 0.9700 . ?
C3 H3B 0.9700 . ?
C5 H5A 0.9600 . ?
C5 H5B 0.9600 . ?
C5 H5C 0.9600 . ?
